data_4510718
loop_
_publ_author_name
'Mah\'e, Nathalie'
'Nicola\"i, B\'eatrice'
'Barrio, Maria'
'Perrin, Marc-Antoine'
'Do, Bernard'
'Tamarit, Josep-Lluis'
'C\'eolin, Ren\'e'
'Rietveld, Ivo B.'

_publ_section_title
;
 Solid-State Properties and Dehydration Behavior of the Active
 Pharmaceutical Ingredient Potassium Guaiacol-4-sulfonate
;
_journal_issue 7
_journal_name_full 'Crystal Growth &amp; Design'
_journal_page_first 3028
_journal_paper_doi 10.1021/cg400427v
_journal_volume 13
_journal_year 2013
_chemical_formula_sum 'C7 H7 K O5 S'
_chemical_formula_weight 242.3
_chemical_name_common 'potassium guaiacolsulfonate'
_chemical_name_systematic
;
 potassium 4-hydroxy-3-methoxybenzenesulfonate
;
_space_group_IT_number 15
_symmetry_cell_setting monoclinic
_symmetry_space_group_name_Hall '-C 2yc'
_symmetry_space_group_name_H-M 'C 1 2/c 1'
_atom_sites_solution_hydrogens geom
_cell_angle_alpha 90
_cell_angle_beta 96.8851(61)
_cell_angle_gamma 90
_cell_formula_units_Z 8
_cell_length_a 18.8885(23)
_cell_length_b 6.40793(84)
_cell_length_c 16.5076(19)
_cell_measurement_temperature 293(2)
_cell_measurement_theta_max 68.47
_cell_measurement_theta_min 8.01
_cell_volume 1983.6(4)
_computing_cell_refinement DASH
_computing_molecular_graphics mercury
_computing_structure_refinement TOPAS
_computing_structure_solution DASH
_diffrn_ambient_temperature 293(2)
_diffrn_measured_fraction_theta_full 68.47
_diffrn_measurement_device_type 'INEL CPS120'
_diffrn_measurement_method \w
_diffrn_radiation_monochromator germanium
_diffrn_radiation_source 'fine-focus sealed tube'
_diffrn_radiation_type CuK\a
_diffrn_radiation_wavelength 1.54175
_exptl_crystal_colour colourless
_exptl_crystal_density_diffrn 1.623
_exptl_crystal_density_method 'not measured'
_exptl_crystal_description prism
_refine_ls_goodness_of_fit_ref 1.776
_refine_ls_number_parameters 176
_refine_ls_number_restraints 106
_refine_ls_R_factor_all 0.01303
_refine_ls_R_factor_gt 0.05654
_refine_ls_wR_factor_gt 0.10104
_refine_ls_wR_factor_ref 0.02313
_cod_data_source_file cg400427v_si_002.cif
_cod_data_source_block SGKanhydrous
_cod_depositor_comments
;
The following automatic conversions were performed:

'_symmetry_cell_setting' value 'Monoclinic' changed to 'monoclinic'
according to
/usr/data/users/saulius/automatic-downloads/retrospective/ACS/lib/dictionaries/cif_core.dic
dictionary named 'cif_core.dic' version 2.4.2 from 2011-04-26.

Automatic conversion script
Id: cif_fix_values 2281 2013-09-26 08:29:07Z andrius 
;
_cod_original_cell_volume 1983.61(42)
_cod_original_sg_symbol_H-M 'C 2/c'
_cod_database_code 4510718

loop_
_symmetry_equiv_pos_as_xyz
'-x, -y, -z'
'-x, y, -z+1/2'
'x, -y, z+1/2'
'x, y, z'
'-x+1/2, -y+1/2, -z'
'-x+1/2, y+1/2, -z+1/2'
'x+1/2, -y+1/2, z+1/2'
'x+1/2, y+1/2, z'

loop_
_atom_site_label
_atom_site_type_symbol
_atom_site_symmetry_multiplicity
_atom_site_fract_x
_atom_site_fract_y
_atom_site_fract_z
_atom_site_occupancy
_atom_site_B_iso_or_equiv
_atom_site_U_iso_or_equiv
K K 1 -0.50378(68) 0.7340(260) 0.09523(89) 1 1.1(18) 0.01412
C1 C 1 -0.81517(44) 0.7435(12) 0.12176(35) 1 1.1(18) 0.01412
C2 C 1 -0.76242(40) 0.6099(12) 0.09723(32) 1 1.1(18) 0.01412
C3 C 1 -0.69175(44) 0.6603(10) 0.12018(34) 1 1.1(18) 0.01412
C4 C 1 -0.67399(42) 0.8424(11) 0.16725(36) 1 1.1(18) 0.01412
C5 C 1 -0.72717(42) 0.9660(12) 0.18925(41) 1 1.1(18) 0.01412
C6 C 1 -0.79780(41) 0.9217(10) 0.16773(40) 1 1.1(18) 0.01412
C7 C 1 -0.65104(41) 0.3499(13) 0.06515(46) 1 1.1(18) 0.01412
O2 O 1 -0.63539(59) 0.5476(15) 0.10123(59) 1 1.1(18) 0.01412
O1 O 1 -0.60436(57) 0.8884(22) 0.18896(50) 1 1.1(18) 0.01412
S S 1 -0.90775(49) 0.6869(12) 0.09610(43) 1 1.1(18) 0.01412
O5 O 1 -0.9140(12) 0.5400(28) 0.02855(96) 1 1.1(18) 0.01412
O3 O 1 -0.9470(12) 0.8816(22) 0.0808(14) 1 1.1(18) 0.01412
O4 O 1 -0.9293(11) 0.5872(32) 0.17118(86) 1 1.1(18) 0.01412
H1 H 1 -0.5915(20) 0.9391(56) 0.2350(24) 1 1.3(22) 0.01695
H2 H 1 -0.7759(26) 0.4944(57) 0.0669(24) 1 1.3(22) 0.01695
H5 H 1 -0.7137(25) 1.0797(65) 0.2188(23) 1 1.3(22) 0.01695
H6 H 1 -0.8341(25) 1.0071(57) 0.1826(25) 1 1.3(22) 0.01695
H71 H 1 -0.6800(20) 0.2649(67) 0.0951(22) 1 1.3(22) 0.01695
H72 H 1 -0.6805(19) 0.3663(61) 0.0130(24) 1 1.3(22) 0.01695
H73 H 1 -0.6061(20) 0.2887(63) 0.0613(21) 1 1.3(22) 0.01695

loop_
_atom_type_symbol
_atom_type_description
_atom_type_scat_dispersion_real
_atom_type_scat_dispersion_imag
_atom_type_scat_source
C C 0.0033 0.0016 'International Tables Vol C Tables 4.2.6.8 and 6.1.1.4'
H H 0.0000 0.0000 'International Tables Vol C Tables 4.2.6.8 and 6.1.1.4'
K K 0.2009 0.2494 'International Tables Vol C Tables 4.2.6.8 and 6.1.1.4'
O O 0.0106 0.0060 'International Tables Vol C Tables 4.2.6.8 and 6.1.1.4'
S S 0.1246 0.1234 'International Tables Vol C Tables 4.2.6.8 and 6.1.1.4'

loop_
_geom_angle_atom_site_label_1
_geom_angle_atom_site_label_2
_geom_angle_atom_site_label_3
_geom_angle
C7 O2 C3 116.4(8)
C1 C2 C3 118.2(7)

loop_
_geom_bond_atom_site_label_1
_geom_bond_atom_site_label_2
_geom_bond_distance
C1 C2 1.4094(110)
C2 C3 1.3814(108)
C3 C4 1.4197(91)
C4 C5 1.3622(110)
C5 C6 1.3686(108)
C6 C1 1.3884(96)
C1 S 1.7864(121)
S O5 1.4532(182)
S O3 1.4578(184)
C3 O2 1.3537(134)
S O4 1.4936(186)
O2 C7 1.4159(126)
K O2 2.7704(736)
K O1 2.7725(619)
C6 H6 0.9328(451)
C5 H5 0.8965(410)
C7 H73 0.9441(394)
C7 H72 0.9731(373)
C7 H71 0.9514(413)
